data_7204758
loop_
_publ_author_name
'Jones, Anthony C.'
'Tobin, Neil L.'
'Marshall, Paul A.'
'Potter, Richard J.'
'Chalker, Paul R.'
'Bickley, Jamie F.'
'Davies, Hywel O.'
'Smith, Lesley M.'
'Critchlow, Gary W.'

_publ_section_title
;
 Synthesis and characterisation of four new heterometal alkoxides:
 potential precursors for the MOCVD of ferroelectric oxides
;
_journal_issue 5
_journal_name_full 'Journal of Materials Chemistry'
_journal_page_first 887
_journal_paper_doi 10.1039/b312697h
_journal_volume 14
_journal_year 2004
_chemical_formula_sum 'C34 H84 N4 Nb2 O12 Sr'
_chemical_formula_weight 1014.49
_chemical_name_systematic
;
?
;
_space_group_IT_number 14
_symmetry_cell_setting monoclinic
_symmetry_space_group_name_Hall '-P 2yn'
_symmetry_space_group_name_H-M 'P 1 21/n 1'
_atom_sites_solution_hydrogens geom
_atom_sites_solution_primary direct
_atom_sites_solution_secondary difmap
_audit_creation_method SHELXL-97
_cell_angle_alpha 90.00
_cell_angle_beta 102.013(13)
_cell_angle_gamma 90.00
_cell_formula_units_Z 4
_cell_length_a 20.796(2)
_cell_length_b 9.7845(11)
_cell_length_c 25.620(3)
_cell_measurement_temperature 213(2)
_cell_volume 5099.0(10)
_computing_structure_refinement 'SHELXL-97 (Sheldrick, 1997)'
_computing_structure_solution 'SHELXS-97 (Sheldrick, 1990)'
_diffrn_ambient_temperature 213(2)
_diffrn_detector_area_resol_mean 6.67
_diffrn_measured_fraction_theta_full 0.987
_diffrn_measured_fraction_theta_max 0.987
_diffrn_measurement_device_type 'Stoe IPDS'
_diffrn_measurement_method 'Image Plate'
_diffrn_radiation_monochromator graphite
_diffrn_radiation_source 'fine-focus sealed tube'
_diffrn_radiation_type MoK\a
_diffrn_radiation_wavelength 0.71073
_diffrn_reflns_av_R_equivalents 0.1261
_diffrn_reflns_av_sigmaI/netI 0.1757
_diffrn_reflns_limit_h_max 22
_diffrn_reflns_limit_h_min -22
_diffrn_reflns_limit_k_max 10
_diffrn_reflns_limit_k_min -10
_diffrn_reflns_limit_l_max 27
_diffrn_reflns_limit_l_min -25
_diffrn_reflns_number 22743
_diffrn_reflns_theta_full 22.45
_diffrn_reflns_theta_max 22.45
_diffrn_reflns_theta_min 1.63
_exptl_absorpt_coefficient_mu 1.535
_exptl_absorpt_correction_type none
_exptl_crystal_colour Yellow
_exptl_crystal_density_diffrn 1.322
_exptl_crystal_density_method 'not measured'
_exptl_crystal_description Block
_exptl_crystal_F_000 2128
_exptl_crystal_size_max 0.35
_exptl_crystal_size_mid 0.25
_exptl_crystal_size_min 0.20
_refine_diff_density_max 0.380
_refine_diff_density_min -0.424
_refine_diff_density_rms 0.078
_refine_ls_extinction_method none
_refine_ls_goodness_of_fit_ref 0.847
_refine_ls_hydrogen_treatment mixed
_refine_ls_matrix_type full
_refine_ls_number_parameters 474
_refine_ls_number_reflns 6552
_refine_ls_number_restraints 322
_refine_ls_restrained_S_all 0.993
_refine_ls_R_factor_all 0.1507
_refine_ls_R_factor_gt 0.0594
_refine_ls_shift/su_max 0.000
_refine_ls_shift/su_mean 0.000
_refine_ls_structure_factor_coef Fsqd
_refine_ls_weighting_details 'calc w=1/[\s^2^(Fo^2^)+(0.0366P)^2^+0.0000P] where P=(Fo^2^+2Fc^2^)/3'
_refine_ls_weighting_scheme calc
_refine_ls_wR_factor_gt 0.1213
_refine_ls_wR_factor_ref 0.1356
_reflns_number_gt 2459
_reflns_number_total 6552
_reflns_threshold_expression >2sigma(I)
_cod_data_source_file b312697h.txt
_cod_data_source_block tony39
_cod_depositor_comments
;
The following automatic conversions were performed:
'_symmetry_cell_setting' value 'Monoclinic' changed to 'monoclinic'
according to '/home/saulius/struct/CIF-dictionaries/cif_core.dic'
dictionary named 'cif_core.dic' version 2.4.1 from 2010-06-29.

Automatic conversion script
Id: cif_fix_enum 1527 2010-12-29 10:47:43Z saulius 
;
_cod_original_sg_symbol_H-M 'P 21/n'
_cod_database_code 7204758

loop_
_symmetry_equiv_pos_as_xyz
'x, y, z'
'-x+1/2, y+1/2, -z+1/2'
'-x, -y, -z'
'x-1/2, -y-1/2, z-1/2'

loop_
_atom_site_label
_atom_site_type_symbol
_atom_site_fract_x
_atom_site_fract_y
_atom_site_fract_z
_atom_site_U_iso_or_equiv
_atom_site_adp_type
_atom_site_occupancy
_atom_site_symmetry_multiplicity
_atom_site_calc_flag
_atom_site_refinement_flags
_atom_site_disorder_assembly
_atom_site_disorder_group
Sr1 Sr 0.36875(5) 0.22141(13) 0.12475(5) 0.0727(4) Uani 1 1 d . A .
Nb1 Nb 0.25348(6) 0.26909(16) 0.01051(5) 0.1004(5) Uani 1 1 d . A .
Nb2 Nb 0.52552(5) 0.18312(13) 0.19522(6) 0.0859(5) Uani 1 1 d . A .
O1 O 0.3174(4) 0.3973(10) 0.0493(4) 0.105(3) Uani 1 1 d DU . .
C1 C 0.3472(9) 0.499(2) 0.0346(9) 0.193(8) Uani 1 1 d DU . .
H1A H 0.3732 0.4620 0.0100 0.232 Uiso 1 1 calc R . .
H1B H 0.3789 0.5287 0.0664 0.232 Uiso 1 1 calc R . .
C2 C 0.3164(11) 0.6265(18) 0.0090(9) 0.232(10) Uani 1 1 d DU . .
H2A H 0.3505 0.6891 0.0034 0.348 Uiso 1 1 calc R . .
H2B H 0.2906 0.6690 0.0320 0.348 Uiso 1 1 calc R . .
H2C H 0.2881 0.6043 -0.0251 0.348 Uiso 1 1 calc R . .
O2 O 0.1870(5) 0.3946(13) -0.0019(5) 0.149(4) Uani 1 1 d DU . .
C3 C 0.1550(10) 0.488(2) -0.0289(10) 0.245(9) Uani 1 1 d DU . .
H3A H 0.1601 0.4762 -0.0658 0.294 Uiso 1 1 calc R . .
H3B H 0.1762 0.5746 -0.0162 0.294 Uiso 1 1 calc R . .
C4 C 0.0844(9) 0.504(3) -0.0304(9) 0.267(12) Uani 1 1 d DU . .
H4A H 0.0670 0.5774 -0.0546 0.401 Uiso 1 1 calc R . .
H4B H 0.0778 0.5250 0.0051 0.401 Uiso 1 1 calc R . .
H4C H 0.0618 0.4193 -0.0427 0.401 Uiso 1 1 calc R . .
O3 O 0.2749(6) 0.2975(13) -0.0531(4) 0.153(4) Uani 1 1 d DU . .
C5 C 0.2807(14) 0.353(2) -0.0956(8) 0.252(10) Uani 1 1 d DU . .
H5A H 0.3170 0.4177 -0.0845 0.303 Uiso 1 1 calc R . .
H5B H 0.2411 0.4093 -0.1054 0.303 Uiso 1 1 calc R . .
C6 C 0.2909(12) 0.301(3) -0.1463(8) 0.239(11) Uani 1 1 d DU . .
H6A H 0.2863 0.3752 -0.1719 0.359 Uiso 1 1 calc R . .
H6B H 0.2585 0.2311 -0.1593 0.359 Uiso 1 1 calc R . .
H6C H 0.3346 0.2623 -0.1416 0.359 Uiso 1 1 calc R . .
O4 O 0.1984(5) 0.1192(13) -0.0135(5) 0.159(5) Uani 1 1 d DU . .
C7 C 0.1617(11) 0.072(2) -0.0556(8) 0.221(9) Uani 1 1 d DU . .
H7A H 0.1798 0.1007 -0.0862 0.265 Uiso 1 1 calc R . .
H7B H 0.1182 0.1143 -0.0594 0.265 Uiso 1 1 calc R . .
C8 C 0.1531(12) -0.079(2) -0.0579(11) 0.251(11) Uani 1 1 d DU . .
H8A H 0.1273 -0.1052 -0.0925 0.376 Uiso 1 1 calc R . .
H8B H 0.1306 -0.1085 -0.0302 0.376 Uiso 1 1 calc R . .
H8C H 0.1959 -0.1232 -0.0524 0.376 Uiso 1 1 calc R . .
O5 O 0.3303(4) 0.1419(10) 0.0312(4) 0.102(3) Uani 1 1 d DU . .
C9 C 0.3492(9) 0.066(2) -0.0028(8) 0.182(8) Uani 1 1 d DU . .
H9A H 0.3335 0.1086 -0.0377 0.218 Uiso 1 1 calc R . .
H9B H 0.3248 -0.0203 -0.0033 0.218 Uiso 1 1 calc R . .
C10 C 0.4176(10) 0.028(3) -0.0006(10) 0.300(13) Uani 1 1 d DU . .
H10A H 0.4200 -0.0344 -0.0296 0.451 Uiso 1 1 calc R . .
H10B H 0.4353 -0.0163 0.0332 0.451 Uiso 1 1 calc R . .
H10C H 0.4430 0.1094 -0.0040 0.451 Uiso 1 1 calc R . .
O7 O 0.4677(4) 0.0525(9) 0.1493(4) 0.089(3) Uani 1 1 d DU . .
C18 C 0.4722(7) -0.0780(17) 0.1470(8) 0.162(7) Uani 1 1 d DU . .
H18A H 0.4300 -0.1095 0.1260 0.194 Uiso 1 1 calc R . .
H18B H 0.4744 -0.1109 0.1835 0.194 Uiso 1 1 calc R . .
C19 C 0.5234(10) -0.1555(19) 0.1267(10) 0.243(11) Uani 1 1 d DU . .
H19A H 0.5139 -0.2525 0.1269 0.364 Uiso 1 1 calc R . .
H19B H 0.5662 -0.1379 0.1493 0.364 Uiso 1 1 calc R . .
H19C H 0.5237 -0.1266 0.0905 0.364 Uiso 1 1 calc R . .
O8 O 0.5549(4) 0.0496(11) 0.2456(4) 0.137(4) Uani 1 1 d DU . .
C20 C 0.6039(10) 0.014(2) 0.2802(9) 0.240(9) Uani 1 1 d DU . .
H20A H 0.6042 0.0744 0.3108 0.288 Uiso 1 1 calc R . .
H20B H 0.6423 0.0397 0.2658 0.288 Uiso 1 1 calc R . .
C21 C 0.6179(12) -0.122(2) 0.3026(11) 0.276(13) Uani 1 1 d DU . .
H21A H 0.6607 -0.1227 0.3265 0.414 Uiso 1 1 calc R . .
H21B H 0.6178 -0.1872 0.2739 0.414 Uiso 1 1 calc R . .
H21C H 0.5846 -0.1479 0.3222 0.414 Uiso 1 1 calc R . .
O9 O 0.5660(5) 0.3274(12) 0.2366(4) 0.136(4) Uani 1 1 d DU . .
C22 C 0.6001(11) 0.390(2) 0.2751(8) 0.229(9) Uani 1 1 d DU . .
H22A H 0.6317 0.3254 0.2955 0.275 Uiso 1 1 calc R . .
H22B H 0.5712 0.4205 0.2985 0.275 Uiso 1 1 calc R . .
C23 C 0.6366(14) 0.509(2) 0.2619(11) 0.314(14) Uani 1 1 d DU . .
H23A H 0.6618 0.5485 0.2945 0.471 Uiso 1 1 calc R . .
H23B H 0.6060 0.5759 0.2433 0.471 Uiso 1 1 calc R . .
H23C H 0.6662 0.4802 0.2393 0.471 Uiso 1 1 calc R . .
O10 O 0.5956(4) 0.1592(10) 0.1632(4) 0.130(4) Uani 1 1 d DU . .
C24 C 0.6507(9) 0.122(2) 0.1567(11) 0.240(9) Uani 1 1 d DU . .
H24A H 0.6424 0.0683 0.1237 0.288 Uiso 1 1 calc R . .
H24B H 0.6668 0.0569 0.1856 0.288 Uiso 1 1 calc R . .
C25 C 0.7068(10) 0.209(2) 0.1538(11) 0.257(11) Uani 1 1 d DU . .
H25A H 0.7444 0.1531 0.1513 0.386 Uiso 1 1 calc R . .
H25B H 0.7174 0.2657 0.1856 0.386 Uiso 1 1 calc R . .
H25C H 0.6958 0.2677 0.1226 0.386 Uiso 1 1 calc R . .
O11 O 0.4855(3) 0.3100(9) 0.1370(3) 0.089(3) Uani 1 1 d DU . .
C26 C 0.5052(18) 0.322(3) 0.0927(10) 0.138(9) Uiso 0.51(2) 1 d PDU A 1
H26A H 0.4690 0.2994 0.0628 0.165 Uiso 0.51(2) 1 calc PR A 1
H26B H 0.5411 0.2570 0.0923 0.165 Uiso 0.51(2) 1 calc PR A 1
C27 C 0.5295(17) 0.469(3) 0.0858(14) 0.166(14) Uiso 0.51(2) 1 d PDU A 1
H27A H 0.5446 0.4756 0.0526 0.249 Uiso 0.51(2) 1 calc PR A 1
H27B H 0.5653 0.4912 0.1154 0.249 Uiso 0.51(2) 1 calc PR A 1
H27C H 0.4936 0.5329 0.0852 0.249 Uiso 0.51(2) 1 calc PR A 1
C26' C 0.5155(16) 0.398(3) 0.1133(10) 0.124(9) Uiso 0.49(2) 1 d PDU A 2
H26C H 0.5624 0.3997 0.1302 0.149 Uiso 0.49(2) 1 calc PR A 2
H26D H 0.4973 0.4890 0.1160 0.149 Uiso 0.49(2) 1 calc PR A 2
C27' C 0.5071(18) 0.357(4) 0.0536(10) 0.167(15) Uiso 0.49(2) 1 d PDU A 2
H27D H 0.5301 0.4222 0.0356 0.251 Uiso 0.49(2) 1 calc PR A 2
H27E H 0.4608 0.3568 0.0369 0.251 Uiso 0.49(2) 1 calc PR A 2
H27F H 0.5252 0.2664 0.0511 0.251 Uiso 0.49(2) 1 calc PR A 2
O6 O 0.2438(3) 0.2304(10) 0.0854(3) 0.097(3) Uani 1 1 d . . .
N1 N 0.2938(5) 0.0099(14) 0.1529(5) 0.093(4) Uani 1 1 d . . .
N2 N 0.0826(6) 0.1226(18) 0.1128(6) 0.155(6) Uani 1 1 d . A .
C11 C 0.3227(7) -0.0481(14) 0.2061(6) 0.111(5) Uani 1 1 d . A .
H11A H 0.3291 0.0242 0.2326 0.166 Uiso 1 1 calc R . .
H11B H 0.3646 -0.0903 0.2052 0.166 Uiso 1 1 calc R . .
H11C H 0.2931 -0.1163 0.2154 0.166 Uiso 1 1 calc R . .
C12 C 0.2855(7) -0.1029(15) 0.1140(6) 0.115(5) Uani 1 1 d . A .
H12A H 0.2669 -0.0678 0.0787 0.173 Uiso 1 1 calc R . .
H12B H 0.2563 -0.1711 0.1238 0.173 Uiso 1 1 calc R . .
H12C H 0.3279 -0.1441 0.1140 0.173 Uiso 1 1 calc R . .
C13 C 0.2301(6) 0.0737(16) 0.1546(6) 0.111(5) Uani 1 1 d . A .
H13A H 0.2367 0.1408 0.1836 0.133 Uiso 1 1 calc R . .
H13B H 0.2002 0.0031 0.1628 0.133 Uiso 1 1 calc R . .
C14 C 0.1981(6) 0.1439(17) 0.1033(7) 0.111(5) Uani 1 1 d . A .
H14 H 0.1835 0.0730 0.0758 0.134 Uiso 1 1 calc R . .
C15 C 0.1381(6) 0.2248(18) 0.1107(6) 0.141(7) Uani 1 1 d . . .
H15A H 0.1246 0.2886 0.0810 0.169 Uiso 1 1 calc R A .
H15B H 0.1485 0.2775 0.1440 0.169 Uiso 1 1 calc R . .
C16 C 0.0480(9) 0.086(3) 0.0575(10) 0.291(17) Uani 1 1 d . . .
H16A H 0.0782 0.0394 0.0395 0.437 Uiso 1 1 calc R A .
H16B H 0.0323 0.1691 0.0381 0.437 Uiso 1 1 calc R . .
H16C H 0.0111 0.0272 0.0591 0.437 Uiso 1 1 calc R . .
C17 C 0.0359(7) 0.202(2) 0.1402(8) 0.204(10) Uani 1 1 d . . .
H17A H 0.0591 0.2307 0.1753 0.305 Uiso 1 1 calc R A .
H17B H -0.0008 0.1439 0.1437 0.305 Uiso 1 1 calc R . .
H17C H 0.0197 0.2816 0.1190 0.305 Uiso 1 1 calc R . .
O12 O 0.4413(4) 0.2245(9) 0.2197(3) 0.082(2) Uani 1 1 d . . .
N3 N 0.3464(6) 0.4344(12) 0.1898(5) 0.089(3) Uani 1 1 d . . .
C28 C 0.2785(6) 0.4853(14) 0.1777(6) 0.118(6) Uani 1 1 d . A .
H28A H 0.2683 0.5213 0.1417 0.177 Uiso 1 1 calc R . .
H28B H 0.2737 0.5572 0.2027 0.177 Uiso 1 1 calc R . .
H28C H 0.2486 0.4111 0.1808 0.177 Uiso 1 1 calc R . .
C29 C 0.3915(7) 0.5499(15) 0.1854(7) 0.128(6) Uani 1 1 d . A .
H29A H 0.3826 0.5836 0.1490 0.191 Uiso 1 1 calc R . .
H29B H 0.4367 0.5185 0.1950 0.191 Uiso 1 1 calc R . .
H29C H 0.3847 0.6228 0.2093 0.191 Uiso 1 1 calc R . .
C30 C 0.3627(7) 0.3785(16) 0.2432(6) 0.109(5) Uani 1 1 d . A .
H30A H 0.3300 0.3089 0.2468 0.131 Uiso 1 1 calc R . .
H30B H 0.3597 0.4516 0.2687 0.131 Uiso 1 1 calc R . .
C31 C 0.4296(7) 0.3157(17) 0.2574(5) 0.111(5) Uani 1 1 d D A .
H31 H 0.4661 0.3792 0.2718 0.133 Uiso 1 1 calc R B 1
C32 C 0.413(3) 0.209(4) 0.2976(16) 0.150(19) Uiso 0.338(16) 1 d PDU A 1
H32A H 0.3729 0.1604 0.2801 0.180 Uiso 0.338(16) 1 calc PR A 1
H32B H 0.4486 0.1411 0.3043 0.180 Uiso 0.338(16) 1 calc PR A 1
N4 N 0.4036(16) 0.257(4) 0.3472(14) 0.100(11) Uiso 0.338(16) 1 d PDU A 1
C33 C 0.450(3) 0.346(6) 0.378(3) 0.22(3) Uiso 0.338(16) 1 d PDU A 1
H33A H 0.4354 0.3712 0.4099 0.336 Uiso 0.338(16) 1 calc PR A 1
H33B H 0.4534 0.4279 0.3568 0.336 Uiso 0.338(16) 1 calc PR A 1
H33C H 0.4922 0.3015 0.3867 0.336 Uiso 0.338(16) 1 calc PR A 1
C34 C 0.395(3) 0.189(6) 0.394(2) 0.11(2) Uiso 0.338(16) 1 d PDU A 1
H34A H 0.3612 0.2350 0.4083 0.167 Uiso 0.338(16) 1 calc PR A 1
H34B H 0.4363 0.1918 0.4203 0.167 Uiso 0.338(16) 1 calc PR A 1
H34C H 0.3826 0.0951 0.3859 0.167 Uiso 0.338(16) 1 calc PR A 1
C32' C 0.4517(9) 0.279(2) 0.3162(7) 0.091(7) Uiso 0.662(16) 1 d PDU A 2
H32C H 0.4974 0.2471 0.3241 0.110 Uiso 0.662(16) 1 calc PR A 2
H32D H 0.4476 0.3572 0.3391 0.110 Uiso 0.662(16) 1 calc PR A 2
N4' N 0.4087(8) 0.1734(18) 0.3235(8) 0.086(5) Uiso 0.662(16) 1 d PDU A 2
C33' C 0.393(2) 0.184(5) 0.3758(13) 0.157(16) Uiso 0.662(16) 1 d PDU A 2
H33D H 0.3613 0.1147 0.3797 0.236 Uiso 0.662(16) 1 calc PR A 2
H33E H 0.3750 0.2740 0.3799 0.236 Uiso 0.662(16) 1 calc PR A 2
H33F H 0.4329 0.1716 0.4029 0.236 Uiso 0.662(16) 1 calc PR A 2
C34' C 0.4354(11) 0.043(2) 0.3212(9) 0.124(10) Uiso 0.662(16) 1 d PDU A 2
H34D H 0.4026 -0.0250 0.3244 0.187 Uiso 0.662(16) 1 calc PR A 2
H34E H 0.4732 0.0326 0.3503 0.187 Uiso 0.662(16) 1 calc PR A 2
H34F H 0.4489 0.0320 0.2875 0.187 Uiso 0.662(16) 1 calc PR A 2

loop_
_atom_site_aniso_label
_atom_site_aniso_U_11
_atom_site_aniso_U_22
_atom_site_aniso_U_33
_atom_site_aniso_U_23
_atom_site_aniso_U_13
_atom_site_aniso_U_12
Sr1 0.0591(7) 0.0904(10) 0.0747(9) 0.0107(8) 0.0284(6) 0.0089(7)
Nb1 0.0852(9) 0.1383(14) 0.0770(10) 0.0219(10) 0.0150(7) 0.0138(9)
Nb2 0.0596(7) 0.0916(10) 0.1074(11) -0.0051(9) 0.0194(7) 0.0128(7)
O1 0.099(7) 0.103(8) 0.121(9) 0.033(7) 0.040(6) 0.008(6)
C1 0.176(16) 0.189(19) 0.184(17) 0.027(16) -0.032(14) 0.015(15)
C2 0.28(3) 0.148(19) 0.25(3) -0.016(18) 0.00(2) 0.015(18)
O2 0.134(9) 0.181(12) 0.117(10) 0.065(8) -0.009(7) 0.050(8)
C3 0.222(18) 0.29(2) 0.210(19) 0.037(17) 0.020(18) 0.015(19)
C4 0.153(18) 0.38(3) 0.23(2) 0.01(2) -0.058(19) 0.01(2)
O3 0.202(10) 0.187(11) 0.074(8) 0.052(8) 0.038(8) 0.028(9)
C5 0.307(19) 0.230(19) 0.21(2) -0.012(18) 0.03(2) 0.038(17)
C6 0.28(2) 0.28(3) 0.17(2) -0.02(2) 0.082(19) 0.02(2)
O4 0.092(7) 0.252(13) 0.105(10) 0.011(9) -0.043(6) -0.024(8)
C7 0.172(16) 0.29(2) 0.196(18) 0.032(19) 0.034(14) -0.022(18)
C8 0.23(2) 0.20(2) 0.32(3) -0.06(2) 0.06(2) -0.01(2)
O5 0.099(6) 0.130(9) 0.080(8) -0.034(6) 0.029(5) 0.008(6)
C9 0.159(14) 0.226(18) 0.137(16) 0.008(14) -0.021(14) 0.001(15)
C10 0.22(2) 0.48(3) 0.22(3) -0.10(2) 0.08(2) 0.01(3)
O7 0.070(5) 0.065(6) 0.136(8) -0.009(6) 0.031(5) 0.011(5)
C18 0.088(10) 0.172(15) 0.223(16) -0.043(15) 0.029(11) -0.003(12)
C19 0.21(2) 0.168(19) 0.35(3) -0.115(19) 0.07(2) -0.005(16)
O8 0.064(6) 0.186(10) 0.144(10) 0.035(8) -0.015(6) 0.056(6)
C20 0.189(17) 0.256(19) 0.27(2) 0.044(18) 0.045(16) 0.026(17)
C21 0.26(2) 0.23(2) 0.34(3) 0.08(2) 0.06(2) 0.09(2)
O9 0.097(7) 0.170(10) 0.126(10) -0.053(8) -0.012(6) -0.007(7)
C22 0.221(19) 0.25(2) 0.212(19) -0.001(18) 0.024(16) -0.037(16)
C23 0.45(4) 0.20(2) 0.28(3) 0.04(2) 0.05(3) -0.10(3)
O10 0.054(5) 0.160(9) 0.183(10) -0.036(7) 0.045(6) 0.030(6)
C24 0.200(17) 0.235(18) 0.279(18) -0.053(16) 0.032(18) -0.016(16)
C25 0.175(19) 0.27(3) 0.33(3) -0.03(2) 0.06(2) -0.058(18)
O11 0.076(5) 0.104(6) 0.100(7) 0.009(6) 0.051(5) -0.016(5)
O6 0.053(4) 0.153(8) 0.089(7) 0.025(6) 0.023(4) 0.013(5)
N1 0.055(7) 0.130(11) 0.098(11) 0.024(9) 0.022(7) 0.003(7)
N2 0.066(8) 0.280(19) 0.123(13) 0.037(12) 0.031(9) -0.004(10)
C11 0.100(11) 0.112(12) 0.129(15) 0.046(11) 0.043(11) 0.016(9)
C12 0.112(12) 0.104(13) 0.124(15) 0.014(12) 0.012(10) -0.025(10)
C13 0.077(10) 0.173(16) 0.089(13) 0.031(11) 0.033(9) 0.007(10)
C14 0.048(8) 0.173(16) 0.119(14) 0.025(12) 0.029(9) -0.001(9)
C15 0.066(9) 0.213(18) 0.153(15) 0.082(14) 0.044(9) 0.037(11)
C16 0.100(15) 0.59(5) 0.18(2) -0.03(3) 0.025(16) -0.10(2)
C17 0.080(10) 0.34(3) 0.20(2) 0.08(2) 0.066(13) 0.034(15)
O12 0.085(5) 0.102(7) 0.064(6) -0.008(6) 0.025(4) 0.022(5)
N3 0.101(9) 0.089(9) 0.083(10) -0.007(8) 0.032(7) 0.037(8)
C28 0.117(12) 0.122(13) 0.129(15) 0.037(10) 0.059(11) 0.077(10)
C29 0.124(13) 0.097(13) 0.156(17) -0.013(12) 0.017(12) 0.022(11)
C30 0.101(11) 0.146(14) 0.078(12) 0.003(11) 0.012(9) 0.049(10)
C31 0.132(13) 0.139(14) 0.057(10) 0.015(10) 0.008(9) 0.056(11)

loop_
_atom_type_symbol
_atom_type_description
_atom_type_scat_dispersion_real
_atom_type_scat_dispersion_imag
_atom_type_scat_source
C C 0.0033 0.0016 'International Tables Vol C Tables 4.2.6.8 and 6.1.1.4'
H H 0.0000 0.0000 'International Tables Vol C Tables 4.2.6.8 and 6.1.1.4'
N N 0.0061 0.0033 'International Tables Vol C Tables 4.2.6.8 and 6.1.1.4'
O O 0.0106 0.0060 'International Tables Vol C Tables 4.2.6.8 and 6.1.1.4'
Sr Sr -1.5307 3.2498 'International Tables Vol C Tables 4.2.6.8 and 6.1.1.4'
Nb Nb -2.0727 0.6215 'International Tables Vol C Tables 4.2.6.8 and 6.1.1.4'

loop_
_geom_angle_atom_site_label_1
_geom_angle_atom_site_label_2
_geom_angle_atom_site_label_3
_geom_angle
_geom_angle_site_symmetry_1
_geom_angle_site_symmetry_3
_geom_angle_publ_flag
O5 Sr1 O11 109.5(3) . . ?
O5 Sr1 O12 156.7(3) . . ?
O11 Sr1 O12 61.5(3) . . ?
O5 Sr1 O6 62.6(3) . . ?
O11 Sr1 O6 153.6(3) . . ?
O12 Sr1 O6 135.2(3) . . ?
O5 Sr1 O7 96.5(3) . . ?
O11 Sr1 O7 60.0(3) . . ?
O12 Sr1 O7 60.2(3) . . ?
O6 Sr1 O7 142.5(3) . . ?
O5 Sr1 O1 59.9(3) . . ?
O11 Sr1 O1 95.7(3) . . ?
O12 Sr1 O1 138.5(3) . . ?
O6 Sr1 O1 58.1(3) . . ?
O7 Sr1 O1 140.0(3) . . ?
O5 Sr1 N3 139.0(3) . . ?
O11 Sr1 N3 86.8(3) . . ?
O12 Sr1 N3 64.1(3) . . ?
O6 Sr1 N3 85.9(3) . . ?
O7 Sr1 N3 123.6(3) . . ?
O1 Sr1 N3 81.8(3) . . ?
O5 Sr1 N1 86.1(4) . . ?
O11 Sr1 N1 142.9(3) . . ?
O12 Sr1 N1 90.8(3) . . ?
O6 Sr1 N1 63.5(3) . . ?
O7 Sr1 N1 85.6(3) . . ?
O1 Sr1 N1 120.9(3) . . ?
N3 Sr1 N1 103.4(4) . . ?
O5 Sr1 Nb2 123.8(2) . . ?
O11 Sr1 Nb2 35.4(2) . . ?
O12 Sr1 Nb2 36.28(17) . . ?
O6 Sr1 Nb2 169.99(19) . . ?
O7 Sr1 Nb2 35.2(2) . . ?
O1 Sr1 Nb2 131.0(2) . . ?
N3 Sr1 Nb2 91.5(2) . . ?
N1 Sr1 Nb2 107.9(2) . . ?
O5 Sr1 Nb1 35.7(2) . . ?
O11 Sr1 Nb1 123.0(2) . . ?
O12 Sr1 Nb1 167.52(19) . . ?
O6 Sr1 Nb1 35.90(18) . . ?
O7 Sr1 Nb1 132.2(2) . . ?
O1 Sr1 Nb1 34.7(2) . . ?
N3 Sr1 Nb1 103.8(2) . . ?
N1 Sr1 Nb1 89.6(3) . . ?
Nb2 Sr1 Nb1 153.63(5) . . ?
O3 Nb1 O2 93.4(5) . . ?
O3 Nb1 O4 94.2(6) . . ?
O2 Nb1 O4 94.6(5) . . ?
O3 Nb1 O1 95.2(5) . . ?
O2 Nb1 O1 93.9(5) . . ?
O4 Nb1 O1 166.9(4) . . ?
O3 Nb1 O6 171.4(4) . . ?
O2 Nb1 O6 94.0(4) . . ?
O4 Nb1 O6 89.4(5) . . ?
O1 Nb1 O6 80.0(4) . . ?
O3 Nb1 O5 90.1(5) . . ?
O2 Nb1 O5 174.0(5) . . ?
O4 Nb1 O5 90.0(4) . . ?
O1 Nb1 O5 81.0(4) . . ?
O6 Nb1 O5 82.2(4) . . ?
O3 Nb1 Sr1 122.5(4) . . ?
O2 Nb1 Sr1 127.8(4) . . ?
O4 Nb1 Sr1 116.4(3) . . ?
O1 Nb1 Sr1 50.6(3) . . ?
O6 Nb1 Sr1 49.1(2) . . ?
O5 Nb1 Sr1 46.3(3) . . ?
O10 Nb2 O8 92.6(5) . . ?
O10 Nb2 O9 92.5(5) . . ?
O8 Nb2 O9 95.4(5) . . ?
O10 Nb2 O7 95.4(4) . . ?
O8 Nb2 O7 91.8(4) . . ?
O9 Nb2 O7 169.1(4) . . ?
O10 Nb2 O11 89.5(4) . . ?
O8 Nb2 O11 172.9(4) . . ?
O9 Nb2 O11 91.3(4) . . ?
O7 Nb2 O11 81.3(4) . . ?
O10 Nb2 O12 170.9(4) . . ?
O8 Nb2 O12 96.2(4) . . ?
O9 Nb2 O12 89.5(4) . . ?
O7 Nb2 O12 81.6(3) . . ?
O11 Nb2 O12 81.5(3) . . ?
O10 Nb2 Sr1 122.7(3) . . ?
O8 Nb2 Sr1 126.1(3) . . ?
O9 Nb2 Sr1 119.3(3) . . ?
O7 Nb2 Sr1 49.9(2) . . ?
O11 Nb2 Sr1 47.7(2) . . ?
O12 Nb2 Sr1 49.1(2) . . ?
C1 O1 Nb1 132.6(13) . . ?
C1 O1 Sr1 125.5(11) . . ?
Nb1 O1 Sr1 94.7(4) . . ?
O1 C1 C2 126.5(19) . . ?
C3 O2 Nb1 152.1(15) . . ?
O2 C3 C4 120(2) . . ?
C5 O3 Nb1 161.5(16) . . ?
O3 C5 C6 134(2) . . ?
C7 O4 Nb1 140.9(14) . . ?
O4 C7 C8 116(2) . . ?
C9 O5 Nb1 121.8(12) . . ?
C9 O5 Sr1 139.6(11) . . ?
Nb1 O5 Sr1 98.0(4) . . ?
O5 C9 C10 124.1(18) . . ?
C18 O7 Nb2 129.2(11) . . ?
C18 O7 Sr1 132.8(9) . . ?
Nb2 O7 Sr1 94.9(3) . . ?
O7 C18 C19 126.0(16) . . ?
C20 O8 Nb2 142.4(14) . . ?
O8 C20 C21 127(2) . . ?
C22 O9 Nb2 159.8(16) . . ?
O9 C22 C23 116(2) . . ?
C24 O10 Nb2 159.5(16) . . ?
O10 C24 C25 127(2) . . ?
C26' O11 C26 41.3(16) . . ?
C26' O11 Nb2 127.1(16) . . ?
C26 O11 Nb2 123.8(17) . . ?
C26' O11 Sr1 135.7(16) . . ?
C26 O11 Sr1 113.1(16) . . ?
Nb2 O11 Sr1 96.9(3) . . ?
O11 C26 C27 111(2) . . ?
O11 C26' C27' 109(2) . . ?
C14 O6 Nb1 129.0(9) . . ?
C14 O6 Sr1 122.7(7) . . ?
Nb1 O6 Sr1 95.0(3) . . ?
C12 N1 C13 111.0(11) . . ?
C12 N1 C11 107.6(12) . . ?
C13 N1 C11 109.2(11) . . ?
C12 N1 Sr1 112.1(8) . . ?
C13 N1 Sr1 104.4(8) . . ?
C11 N1 Sr1 112.5(8) . . ?
C16 N2 C17 109.3(14) . . ?
C16 N2 C15 109.9(14) . . ?
C17 N2 C15 103.8(15) . . ?
N1 C13 C14 113.7(11) . . ?
O6 C14 C13 110.5(10) . . ?
O6 C14 C15 110.6(12) . . ?
C13 C14 C15 110.6(13) . . ?
C14 C15 N2 107.8(14) . . ?
C31 O12 Nb2 129.8(9) . . ?
C31 O12 Sr1 121.1(7) . . ?
Nb2 O12 Sr1 94.6(3) . . ?
C30 N3 C28 110.7(11) . . ?
C30 N3 C29 109.4(12) . . ?
C28 N3 C29 108.7(11) . . ?
C30 N3 Sr1 104.4(8) . . ?
C28 N3 Sr1 113.8(9) . . ?
C29 N3 Sr1 109.8(8) . . ?
N3 C30 C31 114.2(12) . . ?
O12 C31 C30 112.8(12) . . ?
O12 C31 C32' 118.7(13) . . ?
C30 C31 C32' 114.4(14) . . ?
O12 C31 C32 97(2) . . ?
C30 C31 C32 97(3) . . ?
C32' C31 C32 41(2) . . ?
N4 C32 C31 118(3) . . ?
C32 N4 C33 120(4) . . ?
C32 N4 C34 133(4) . . ?
C33 N4 C34 91(4) . . ?
N4' C32' C31 103.7(16) . . ?
C34' N4' C32' 113.3(17) . . ?
C34' N4' C33' 106(2) . . ?
C32' N4' C33' 110(2) . . ?

loop_
_geom_bond_atom_site_label_1
_geom_bond_atom_site_label_2
_geom_bond_distance
_geom_bond_site_symmetry_2
_geom_bond_publ_flag
Sr1 O5 2.488(10) . ?
Sr1 O11 2.534(7) . ?
Sr1 O12 2.581(8) . ?
Sr1 O6 2.586(7) . ?
Sr1 O7 2.612(8) . ?
Sr1 O1 2.641(10) . ?
Sr1 N3 2.768(10) . ?
Sr1 N1 2.774(11) . ?
Sr1 Nb2 3.4028(16) . ?
Sr1 Nb1 3.4072(18) . ?
Nb1 O3 1.797(10) . ?
Nb1 O2 1.827(11) . ?
Nb1 O4 1.884(12) . ?
Nb1 O1 1.945(11) . ?
Nb1 O6 2.006(8) . ?
Nb1 O5 2.007(9) . ?
Nb2 O10 1.831(8) . ?
Nb2 O8 1.850(10) . ?
Nb2 O9 1.859(10) . ?
Nb2 O7 1.968(9) . ?
Nb2 O11 1.985(9) . ?
Nb2 O12 2.020(8) . ?
O1 C1 1.270(14) . ?
C1 C2 1.491(12) . ?
O2 C3 1.251(15) . ?
C3 C4 1.467(13) . ?
O3 C5 1.245(15) . ?
C5 C6 1.451(13) . ?
O4 C7 1.270(15) . ?
C7 C8 1.494(13) . ?
O5 C9 1.269(14) . ?
C9 C10 1.460(13) . ?
O7 C18 1.283(13) . ?
C18 C19 1.487(12) . ?
O8 C20 1.251(15) . ?
C20 C21 1.459(13) . ?
O9 C22 1.248(15) . ?
C22 C23 1.464(13) . ?
O10 C24 1.245(15) . ?
C24 C25 1.462(13) . ?
O11 C26' 1.287(17) . ?
O11 C26 1.292(17) . ?
C26 C27 1.550(14) . ?
C26' C27' 1.552(14) . ?
O6 C14 1.418(14) . ?
N1 C12 1.473(16) . ?
N1 C13 1.474(15) . ?
N1 C11 1.484(15) . ?
N2 C16 1.49(2) . ?
N2 C17 1.52(2) . ?
N2 C15 1.537(18) . ?
C13 C14 1.510(17) . ?
C14 C15 1.523(17) . ?
O12 C31 1.375(14) . ?
N3 C30 1.446(15) . ?
N3 C28 1.469(14) . ?
N3 C29 1.488(16) . ?
C30 C31 1.495(16) . ?
C31 C32' 1.525(19) . ?
C31 C32 1.56(3) . ?
C32 N4 1.41(3) . ?
N4 C33 1.41(2) . ?
N4 C34 1.41(2) . ?
C32' N4' 1.40(2) . ?
N4' C34' 1.394(18) . ?
N4' C33' 1.45(2) . ?

loop_
_geom_torsion_atom_site_label_1
_geom_torsion_atom_site_label_2
_geom_torsion_atom_site_label_3
_geom_torsion_atom_site_label_4
_geom_torsion
_geom_torsion_site_symmetry_1
_geom_torsion_site_symmetry_2
_geom_torsion_site_symmetry_3
_geom_torsion_site_symmetry_4
_geom_torsion_publ_flag
O5 Sr1 Nb1 O3 -52.7(6) . . . . ?
O11 Sr1 Nb1 O3 24.5(6) . . . . ?
O12 Sr1 Nb1 O3 131.7(10) . . . . ?
O6 Sr1 Nb1 O3 -178.0(6) . . . . ?
O7 Sr1 Nb1 O3 -53.0(6) . . . . ?
O1 Sr1 Nb1 O3 67.5(6) . . . . ?
N3 Sr1 Nb1 O3 119.7(6) . . . . ?
N1 Sr1 Nb1 O3 -136.6(6) . . . . ?
Nb2 Sr1 Nb1 O3 -4.0(5) . . . . ?
O5 Sr1 Nb1 O2 -178.4(6) . . . . ?
O11 Sr1 Nb1 O2 -101.2(5) . . . . ?
O12 Sr1 Nb1 O2 6.0(10) . . . . ?
O6 Sr1 Nb1 O2 56.4(6) . . . . ?
O7 Sr1 Nb1 O2 -178.7(5) . . . . ?
O1 Sr1 Nb1 O2 -58.2(6) . . . . ?
N3 Sr1 Nb1 O2 -6.0(6) . . . . ?
N1 Sr1 Nb1 O2 97.7(6) . . . . ?
Nb2 Sr1 Nb1 O2 -129.6(5) . . . . ?
O5 Sr1 Nb1 O4 61.6(6) . . . . ?
O11 Sr1 Nb1 O4 138.9(5) . . . . ?
O12 Sr1 Nb1 O4 -113.9(10) . . . . ?
O6 Sr1 Nb1 O4 -63.6(6) . . . . ?
O7 Sr1 Nb1 O4 61.3(5) . . . . ?
O1 Sr1 Nb1 O4 -178.1(6) . . . . ?
N3 Sr1 Nb1 O4 -125.9(5) . . . . ?
N1 Sr1 Nb1 O4 -22.3(5) . . . . ?
Nb2 Sr1 Nb1 O4 110.4(5) . . . . ?
O5 Sr1 Nb1 O1 -120.2(6) . . . . ?
O11 Sr1 Nb1 O1 -43.0(4) . . . . ?
O12 Sr1 Nb1 O1 64.2(9) . . . . ?
O6 Sr1 Nb1 O1 114.5(5) . . . . ?
O7 Sr1 Nb1 O1 -120.5(4) . . . . ?
N3 Sr1 Nb1 O1 52.2(5) . . . . ?
N1 Sr1 Nb1 O1 155.9(5) . . . . ?
Nb2 Sr1 Nb1 O1 -71.4(4) . . . . ?
O5 Sr1 Nb1 O6 125.2(5) . . . . ?
O11 Sr1 Nb1 O6 -157.5(4) . . . . ?
O12 Sr1 Nb1 O6 -50.4(9) . . . . ?
O7 Sr1 Nb1 O6 124.9(4) . . . . ?
O1 Sr1 Nb1 O6 -114.5(5) . . . . ?
N3 Sr1 Nb1 O6 -62.3(5) . . . . ?
N1 Sr1 Nb1 O6 41.3(4) . . . . ?
Nb2 Sr1 Nb1 O6 174.0(4) . . . . ?
O11 Sr1 Nb1 O5 77.2(5) . . . . ?
O12 Sr1 Nb1 O5 -175.6(10) . . . . ?
O6 Sr1 Nb1 O5 -125.2(5) . . . . ?
O7 Sr1 Nb1 O5 -0.3(5) . . . . ?
O1 Sr1 Nb1 O5 120.2(6) . . . . ?
N3 Sr1 Nb1 O5 172.4(5) . . . . ?
N1 Sr1 Nb1 O5 -83.9(5) . . . . ?
Nb2 Sr1 Nb1 O5 48.8(4) . . . . ?
O5 Sr1 Nb2 O10 22.3(5) . . . . ?
O11 Sr1 Nb2 O10 -53.3(5) . . . . ?
O12 Sr1 Nb2 O10 -174.8(5) . . . . ?
O6 Sr1 Nb2 O10 149.8(13) . . . . ?
O7 Sr1 Nb2 O10 66.7(5) . . . . ?
O1 Sr1 Nb2 O10 -55.3(5) . . . . ?
N3 Sr1 Nb2 O10 -135.6(5) . . . . ?
N1 Sr1 Nb2 O10 119.8(5) . . . . ?
Nb1 Sr1 Nb2 O10 -9.7(4) . . . . ?
O5 Sr1 Nb2 O8 -100.0(5) . . . . ?
O11 Sr1 Nb2 O8 -175.6(6) . . . . ?
O12 Sr1 Nb2 O8 62.9(5) . . . . ?
O6 Sr1 Nb2 O8 27.5(13) . . . . ?
O7 Sr1 Nb2 O8 -55.6(6) . . . . ?
O1 Sr1 Nb2 O8 -177.6(5) . . . . ?
N3 Sr1 Nb2 O8 102.1(5) . . . . ?
N1 Sr1 Nb2 O8 -2.5(5) . . . . ?
Nb1 Sr1 Nb2 O8 -131.9(5) . . . . ?
O5 Sr1 Nb2 O9 137.1(5) . . . . ?
O11 Sr1 Nb2 O9 61.6(5) . . . . ?
O12 Sr1 Nb2 O9 -60.0(5) . . . . ?
O6 Sr1 Nb2 O9 -95.3(13) . . . . ?
O7 Sr1 Nb2 O9 -178.4(6) . . . . ?
O1 Sr1 Nb2 O9 59.6(5) . . . . ?
N3 Sr1 Nb2 O9 -20.8(5) . . . . ?
N1 Sr1 Nb2 O9 -125.4(5) . . . . ?
Nb1 Sr1 Nb2 O9 105.2(4) . . . . ?
O5 Sr1 Nb2 O7 -44.4(5) . . . . ?
O11 Sr1 Nb2 O7 -120.0(5) . . . . ?
O12 Sr1 Nb2 O7 118.5(5) . . . . ?
O6 Sr1 Nb2 O7 83.1(13) . . . . ?
O1 Sr1 Nb2 O7 -122.0(5) . . . . ?
N3 Sr1 Nb2 O7 157.7(4) . . . . ?
N1 Sr1 Nb2 O7 53.1(5) . . . . ?
Nb1 Sr1 Nb2 O7 -76.3(4) . . . . ?
O5 Sr1 Nb2 O11 75.5(4) . . . . ?
O12 Sr1 Nb2 O11 -121.6(5) . . . . ?
O6 Sr1 Nb2 O11 -156.9(13) . . . . ?
O7 Sr1 Nb2 O11 120.0(5) . . . . ?
O1 Sr1 Nb2 O11 -2.0(5) . . . . ?
N3 Sr1 Nb2 O11 -82.4(4) . . . . ?
N1 Sr1 Nb2 O11 173.0(5) . . . . ?
Nb1 Sr1 Nb2 O11 43.6(3) . . . . ?
O5 Sr1 Nb2 O12 -162.9(4) . . . . ?
O11 Sr1 Nb2 O12 121.6(5) . . . . ?
O6 Sr1 Nb2 O12 -35.3(12) . . . . ?
O7 Sr1 Nb2 O12 -118.5(5) . . . . ?
O1 Sr1 Nb2 O12 119.6(4) . . . . ?
N3 Sr1 Nb2 O12 39.2(4) . . . . ?
N1 Sr1 Nb2 O12 -65.4(4) . . . . ?
Nb1 Sr1 Nb2 O12 165.2(3) . . . . ?
O3 Nb1 O1 C1 21.7(18) . . . . ?
O2 Nb1 O1 C1 -72.1(18) . . . . ?
O4 Nb1 O1 C1 158(2) . . . . ?
O6 Nb1 O1 C1 -165.5(18) . . . . ?
O5 Nb1 O1 C1 110.9(17) . . . . ?
Sr1 Nb1 O1 C1 150.2(19) . . . . ?
O3 Nb1 O1 Sr1 -128.5(4) . . . . ?
O2 Nb1 O1 Sr1 137.7(4) . . . . ?
O4 Nb1 O1 Sr1 7(2) . . . . ?
O6 Nb1 O1 Sr1 44.3(3) . . . . ?
O5 Nb1 O1 Sr1 -39.3(4) . . . . ?
O5 Sr1 O1 C1 -117.7(17) . . . . ?
O11 Sr1 O1 C1 -8.4(17) . . . . ?
O12 Sr1 O1 C1 43.8(18) . . . . ?
O6 Sr1 O1 C1 167.8(18) . . . . ?
O7 Sr1 O1 C1 -56.8(19) . . . . ?
N3 Sr1 O1 C1 77.5(17) . . . . ?
N1 Sr1 O1 C1 178.3(17) . . . . ?
Nb2 Sr1 O1 C1 -7.2(18) . . . . ?
Nb1 Sr1 O1 C1 -153.3(19) . . . . ?
O5 Sr1 O1 Nb1 35.6(3) . . . . ?
O11 Sr1 O1 Nb1 144.9(3) . . . . ?
O12 Sr1 O1 Nb1 -162.9(3) . . . . ?
O6 Sr1 O1 Nb1 -38.9(3) . . . . ?
O7 Sr1 O1 Nb1 96.5(5) . . . . ?
N3 Sr1 O1 Nb1 -129.2(4) . . . . ?
N1 Sr1 O1 Nb1 -28.4(5) . . . . ?
Nb2 Sr1 O1 Nb1 146.07(18) . . . . ?
Nb1 O1 C1 C2 63(3) . . . . ?
Sr1 O1 C1 C2 -155.0(17) . . . . ?
O3 Nb1 O2 C3 -8(4) . . . . ?
O4 Nb1 O2 C3 -102(4) . . . . ?
O1 Nb1 O2 C3 88(4) . . . . ?
O6 Nb1 O2 C3 168(4) . . . . ?
O5 Nb1 O2 C3 118(5) . . . . ?
Sr1 Nb1 O2 C3 129(4) . . . . ?
Nb1 O2 C3 C4 148(2) . . . . ?
O2 Nb1 O3 C5 23(6) . . . . ?
O4 Nb1 O3 C5 118(6) . . . . ?
O1 Nb1 O3 C5 -71(6) . . . . ?
O6 Nb1 O3 C5 -127(5) . . . . ?
O5 Nb1 O3 C5 -152(6) . . . . ?
Sr1 Nb1 O3 C5 -117(5) . . . . ?
Nb1 O3 C5 C6 -158(4) . . . . ?
O3 Nb1 O4 C7 -29(2) . . . . ?
O2 Nb1 O4 C7 65(2) . . . . ?
O1 Nb1 O4 C7 -165(2) . . . . ?
O6 Nb1 O4 C7 159(2) . . . . ?
O5 Nb1 O4 C7 -119(2) . . . . ?
Sr1 Nb1 O4 C7 -158(2) . . . . ?
Nb1 O4 C7 C8 153.1(17) . . . . ?
O3 Nb1 O5 C9 -34.4(16) . . . . ?
O2 Nb1 O5 C9 -160(4) . . . . ?
O4 Nb1 O5 C9 59.8(16) . . . . ?
O1 Nb1 O5 C9 -129.7(16) . . . . ?
O6 Nb1 O5 C9 149.2(16) . . . . ?
Sr1 Nb1 O5 C9 -172.3(17) . . . . ?
O3 Nb1 O5 Sr1 137.8(5) . . . . ?
O2 Nb1 O5 Sr1 12(5) . . . . ?
O4 Nb1 O5 Sr1 -128.0(5) . . . . ?
O1 Nb1 O5 Sr1 42.5(4) . . . . ?
O6 Nb1 O5 Sr1 -38.6(4) . . . . ?
O11 Sr1 O5 C9 50(2) . . . . ?
O12 Sr1 O5 C9 -13(3) . . . . ?
O6 Sr1 O5 C9 -158(2) . . . . ?
O7 Sr1 O5 C9 -10(2) . . . . ?
O1 Sr1 O5 C9 135(2) . . . . ?
N3 Sr1 O5 C9 159(2) . . . . ?
N1 Sr1 O5 C9 -95(2) . . . . ?
Nb2 Sr1 O5 C9 14(2) . . . . ?
Nb1 Sr1 O5 C9 170(2) . . . . ?
O11 Sr1 O5 Nb1 -119.8(4) . . . . ?
O12 Sr1 O5 Nb1 177.6(5) . . . . ?
O6 Sr1 O5 Nb1 32.7(3) . . . . ?
O7 Sr1 O5 Nb1 179.8(4) . . . . ?
O1 Sr1 O5 Nb1 -34.6(3) . . . . ?
N3 Sr1 O5 Nb1 -11.3(7) . . . . ?
N1 Sr1 O5 Nb1 94.7(4) . . . . ?
Nb2 Sr1 O5 Nb1 -156.27(19) . . . . ?
Nb1 O5 C9 C10 147(2) . . . . ?
Sr1 O5 C9 C10 -22(4) . . . . ?
O10 Nb2 O7 C18 68.8(14) . . . . ?
O8 Nb2 O7 C18 -24.0(14) . . . . ?
O9 Nb2 O7 C18 -155(2) . . . . ?
O11 Nb2 O7 C18 157.5(14) . . . . ?
O12 Nb2 O7 C18 -119.9(14) . . . . ?
Sr1 Nb2 O7 C18 -162.1(15) . . . . ?
O10 Nb2 O7 Sr1 -129.1(4) . . . . ?
O8 Nb2 O7 Sr1 138.2(4) . . . . ?
O9 Nb2 O7 Sr1 7(3) . . . . ?
O11 Nb2 O7 Sr1 -40.4(3) . . . . ?
O12 Nb2 O7 Sr1 42.2(3) . . . . ?
O5 Sr1 O7 C18 -54.7(16) . . . . ?
O11 Sr1 O7 C18 -163.5(16) . . . . ?
O12 Sr1 O7 C18 124.3(16) . . . . ?
O6 Sr1 O7 C18 -2.5(18) . . . . ?
O1 Sr1 O7 C18 -104.3(16) . . . . ?
N3 Sr1 O7 C18 133.9(15) . . . . ?
N1 Sr1 O7 C18 30.8(16) . . . . ?
Nb2 Sr1 O7 C18 161.1(17) . . . . ?
Nb1 Sr1 O7 C18 -54.6(16) . . . . ?
O5 Sr1 O7 Nb2 144.2(4) . . . . ?
O11 Sr1 O7 Nb2 35.4(3) . . . . ?
O12 Sr1 O7 Nb2 -36.8(3) . . . . ?
O6 Sr1 O7 Nb2 -163.6(3) . . . . ?
O1 Sr1 O7 Nb2 94.6(5) . . . . ?
N3 Sr1 O7 Nb2 -27.1(5) . . . . ?
N1 Sr1 O7 Nb2 -130.3(4) . . . . ?
Nb1 Sr1 O7 Nb2 144.4(2) . . . . ?
Nb2 O7 C18 C19 -69(3) . . . . ?
Sr1 O7 C18 C19 135.6(17) . . . . ?
O10 Nb2 O8 C20 54(3) . . . . ?
O9 Nb2 O8 C20 -39(3) . . . . ?
O7 Nb2 O8 C20 149(3) . . . . ?
O11 Nb2 O8 C20 161(3) . . . . ?
O12 Nb2 O8 C20 -129(3) . . . . ?
Sr1 Nb2 O8 C20 -172(2) . . . . ?
Nb2 O8 C20 C21 -159.2(19) . . . . ?
O10 Nb2 O9 C22 -90(4) . . . . ?
O8 Nb2 O9 C22 3(4) . . . . ?
O7 Nb2 O9 C22 133(4) . . . . ?
O11 Nb2 O9 C22 -180(4) . . . . ?
O12 Nb2 O9 C22 99(4) . . . . ?
Sr1 Nb2 O9 C22 140(4) . . . . ?
Nb2 O9 C22 C23 144(3) . . . . ?
O8 Nb2 O10 C24 -16(4) . . . . ?
O9 Nb2 O10 C24 80(4) . . . . ?
O7 Nb2 O10 C24 -108(4) . . . . ?
O11 Nb2 O10 C24 171(4) . . . . ?
O12 Nb2 O10 C24 -178(3) . . . . ?
Sr1 Nb2 O10 C24 -153(4) . . . . ?
Nb2 O10 C24 C25 -112(4) . . . . ?
O10 Nb2 O11 C26' -37.5(18) . . . . ?
O8 Nb2 O11 C26' -145(3) . . . . ?
O9 Nb2 O11 C26' 55.0(18) . . . . ?
O7 Nb2 O11 C26' -133.0(18) . . . . ?
O12 Nb2 O11 C26' 144.3(18) . . . . ?
Sr1 Nb2 O11 C26' -175.1(19) . . . . ?
O10 Nb2 O11 C26 13.7(17) . . . . ?
O8 Nb2 O11 C26 -94(4) . . . . ?
O9 Nb2 O11 C26 106.2(17) . . . . ?
O7 Nb2 O11 C26 -81.8(17) . . . . ?
O12 Nb2 O11 C26 -164.5(17) . . . . ?
Sr1 Nb2 O11 C26 -123.9(18) . . . . ?
O10 Nb2 O11 Sr1 137.6(4) . . . . ?
O8 Nb2 O11 Sr1 30(3) . . . . ?
O9 Nb2 O11 Sr1 -129.9(4) . . . . ?
O7 Nb2 O11 Sr1 42.1(3) . . . . ?
O12 Nb2 O11 Sr1 -40.6(3) . . . . ?
O5 Sr1 O11 C26' 53(2) . . . . ?
O12 Sr1 O11 C26' -151(2) . . . . ?
O6 Sr1 O11 C26' -14(2) . . . . ?
O7 Sr1 O11 C26' 139(2) . . . . ?
O1 Sr1 O11 C26' -7(2) . . . . ?
N3 Sr1 O11 C26' -89(2) . . . . ?
N1 Sr1 O11 C26' 163(2) . . . . ?
Nb2 Sr1 O11 C26' 174(2) . . . . ?
Nb1 Sr1 O11 C26' 16(2) . . . . ?
O5 Sr1 O11 C26 9.9(16) . . . . ?
O12 Sr1 O11 C26 166.4(17) . . . . ?
O6 Sr1 O11 C26 -57.5(18) . . . . ?
O7 Sr1 O11 C26 96.2(16) . . . . ?
O1 Sr1 O11 C26 -50.2(16) . . . . ?
N3 Sr1 O11 C26 -131.5(16) . . . . ?
N1 Sr1 O11 C26 120.3(17) . . . . ?
Nb2 Sr1 O11 C26 131.4(17) . . . . ?
Nb1 Sr1 O11 C26 -27.2(16) . . . . ?
O5 Sr1 O11 Nb2 -121.4(4) . . . . ?
O12 Sr1 O11 Nb2 35.0(3) . . . . ?
O6 Sr1 O11 Nb2 171.2(5) . . . . ?
O7 Sr1 O11 Nb2 -35.2(3) . . . . ?
O1 Sr1 O11 Nb2 178.5(4) . . . . ?
N3 Sr1 O11 Nb2 97.1(4) . . . . ?
N1 Sr1 O11 Nb2 -11.0(7) . . . . ?
Nb1 Sr1 O11 Nb2 -158.57(17) . . . . ?
C26' O11 C26 C27 -9(3) . . . . ?
Nb2 O11 C26 C27 -119(2) . . . . ?
Sr1 O11 C26 C27 125(2) . . . . ?
C26 O11 C26' C27' 14(3) . . . . ?
Nb2 O11 C26' C27' 115(2) . . . . ?
Sr1 O11 C26' C27' -57(3) . . . . ?
O3 Nb1 O6 C14 -129(3) . . . . ?
O2 Nb1 O6 C14 81.1(11) . . . . ?
O4 Nb1 O6 C14 -13.5(10) . . . . ?
O1 Nb1 O6 C14 174.3(10) . . . . ?
O5 Nb1 O6 C14 -103.6(10) . . . . ?
Sr1 Nb1 O6 C14 -140.2(11) . . . . ?
O3 Nb1 O6 Sr1 11(4) . . . . ?
O2 Nb1 O6 Sr1 -138.8(5) . . . . ?
O4 Nb1 O6 Sr1 126.7(4) . . . . ?
O1 Nb1 O6 Sr1 -45.5(3) . . . . ?
O5 Nb1 O6 Sr1 36.6(4) . . . . ?
O5 Sr1 O6 C14 111.3(10) . . . . ?
O11 Sr1 O6 C14 -170.2(9) . . . . ?
O12 Sr1 O6 C14 -49.9(11) . . . . ?
O7 Sr1 O6 C14 49.0(11) . . . . ?
O1 Sr1 O6 C14 -178.7(11) . . . . ?
N3 Sr1 O6 C14 -95.9(10) . . . . ?
N1 Sr1 O6 C14 11.3(10) . . . . ?
Nb2 Sr1 O6 C14 -20.9(19) . . . . ?
Nb1 Sr1 O6 C14 143.7(11) . . . . ?
O5 Sr1 O6 Nb1 -32.5(3) . . . . ?
O11 Sr1 O6 Nb1 46.1(8) . . . . ?
O12 Sr1 O6 Nb1 166.3(3) . . . . ?
O7 Sr1 O6 Nb1 -94.7(5) . . . . ?
O1 Sr1 O6 Nb1 37.5(3) . . . . ?
N3 Sr1 O6 Nb1 120.4(4) . . . . ?
N1 Sr1 O6 Nb1 -132.4(5) . . . . ?
Nb2 Sr1 O6 Nb1 -164.6(9) . . . . ?
O5 Sr1 N1 C12 26.2(9) . . . . ?
O11 Sr1 N1 C12 -91.5(10) . . . . ?
O12 Sr1 N1 C12 -130.7(9) . . . . ?
O6 Sr1 N1 C12 87.4(9) . . . . ?
O7 Sr1 N1 C12 -70.6(9) . . . . ?
O1 Sr1 N1 C12 77.5(9) . . . . ?
N3 Sr1 N1 C12 165.8(9) . . . . ?
Nb2 Sr1 N1 C12 -98.2(9) . . . . ?
Nb1 Sr1 N1 C12 61.8(9) . . . . ?
O5 Sr1 N1 C13 -94.0(9) . . . . ?
O11 Sr1 N1 C13 148.3(8) . . . . ?
O12 Sr1 N1 C13 109.1(9) . . . . ?
O6 Sr1 N1 C13 -32.8(8) . . . . ?
O7 Sr1 N1 C13 169.1(9) . . . . ?
O1 Sr1 N1 C13 -42.7(10) . . . . ?
N3 Sr1 N1 C13 45.6(9) . . . . ?
Nb2 Sr1 N1 C13 141.6(8) . . . . ?
Nb1 Sr1 N1 C13 -58.5(9) . . . . ?
O5 Sr1 N1 C11 147.7(9) . . . . ?
O11 Sr1 N1 C11 30.0(13) . . . . ?
O12 Sr1 N1 C11 -9.2(9) . . . . ?
O6 Sr1 N1 C11 -151.1(10) . . . . ?
O7 Sr1 N1 C11 50.9(9) . . . . ?
O1 Sr1 N1 C11 -161.0(8) . . . . ?
N3 Sr1 N1 C11 -72.7(9) . . . . ?
Nb2 Sr1 N1 C11 23.3(10) . . . . ?
Nb1 Sr1 N1 C11 -176.7(9) . . . . ?
C12 N1 C13 C14 -65.1(16) . . . . ?
C11 N1 C13 C14 176.5(13) . . . . ?
Sr1 N1 C13 C14 55.9(14) . . . . ?
Nb1 O6 C14 C13 143.4(10) . . . . ?
Sr1 O6 C14 C13 12.7(16) . . . . ?
Nb1 O6 C14 C15 -93.8(14) . . . . ?
Sr1 O6 C14 C15 135.5(10) . . . . ?
N1 C13 C14 O6 -48.8(18) . . . . ?
N1 C13 C14 C15 -171.5(13) . . . . ?
O6 C14 C15 N2 162.6(12) . . . . ?
C13 C14 C15 N2 -74.7(16) . . . . ?
C16 N2 C15 C14 -83.5(18) . . . . ?
C17 N2 C15 C14 159.7(13) . . . . ?
O10 Nb2 O12 C31 -109(3) . . . . ?
O8 Nb2 O12 C31 88.5(11) . . . . ?
O9 Nb2 O12 C31 -6.8(11) . . . . ?
O7 Nb2 O12 C31 179.4(10) . . . . ?
O11 Nb2 O12 C31 -98.2(10) . . . . ?
Sr1 Nb2 O12 C31 -137.8(11) . . . . ?
O10 Nb2 O12 Sr1 28(3) . . . . ?
O8 Nb2 O12 Sr1 -133.7(4) . . . . ?
O9 Nb2 O12 Sr1 131.0(4) . . . . ?
O7 Nb2 O12 Sr1 -42.8(3) . . . . ?
O11 Nb2 O12 Sr1 39.6(3) . . . . ?
O5 Sr1 O12 C31 -178.9(10) . . . . ?
O11 Sr1 O12 C31 108.8(10) . . . . ?
O6 Sr1 O12 C31 -45.3(11) . . . . ?
O7 Sr1 O12 C31 178.6(11) . . . . ?
O1 Sr1 O12 C31 45.3(11) . . . . ?
N3 Sr1 O12 C31 7.6(10) . . . . ?
N1 Sr1 O12 C31 -96.9(10) . . . . ?
Nb2 Sr1 O12 C31 142.9(11) . . . . ?
Nb1 Sr1 O12 C31 -5.4(16) . . . . ?
O5 Sr1 O12 Nb2 38.2(9) . . . . ?
O11 Sr1 O12 Nb2 -34.2(3) . . . . ?
O6 Sr1 O12 Nb2 171.8(3) . . . . ?
O7 Sr1 O12 Nb2 35.7(3) . . . . ?
O1 Sr1 O12 Nb2 -97.7(4) . . . . ?
N3 Sr1 O12 Nb2 -135.4(4) . . . . ?
N1 Sr1 O12 Nb2 120.1(4) . . . . ?
Nb1 Sr1 O12 Nb2 -148.3(7) . . . . ?
O5 Sr1 N3 C30 153.8(8) . . . . ?
O11 Sr1 N3 C30 -89.7(9) . . . . ?
O12 Sr1 N3 C30 -30.1(8) . . . . ?
O6 Sr1 N3 C30 115.7(9) . . . . ?
O7 Sr1 N3 C30 -39.4(10) . . . . ?
O1 Sr1 N3 C30 174.1(9) . . . . ?
N1 Sr1 N3 C30 54.2(9) . . . . ?
Nb2 Sr1 N3 C30 -54.7(8) . . . . ?
Nb1 Sr1 N3 C30 147.1(8) . . . . ?
O5 Sr1 N3 C28 33.0(12) . . . . ?
O11 Sr1 N3 C28 149.5(9) . . . . ?
O12 Sr1 N3 C28 -150.9(10) . . . . ?
O6 Sr1 N3 C28 -5.1(9) . . . . ?
O7 Sr1 N3 C28 -160.2(8) . . . . ?
O1 Sr1 N3 C28 53.3(9) . . . . ?
N1 Sr1 N3 C28 -66.6(10) . . . . ?
Nb2 Sr1 N3 C28 -175.5(9) . . . . ?
Nb1 Sr1 N3 C28 26.3(10) . . . . ?
O5 Sr1 N3 C29 -89.1(10) . . . . ?
O11 Sr1 N3 C29 27.4(9) . . . . ?
O12 Sr1 N3 C29 87.0(9) . . . . ?
O6 Sr1 N3 C29 -127.2(9) . . . . ?
O7 Sr1 N3 C29 77.7(10) . . . . ?
O1 Sr1 N3 C29 -68.8(9) . . . . ?
N1 Sr1 N3 C29 171.3(9) . . . . ?
Nb2 Sr1 N3 C29 62.5(9) . . . . ?
Nb1 Sr1 N3 C29 -95.8(9) . . . . ?
C28 N3 C30 C31 176.1(13) . . . . ?
C29 N3 C30 C31 -64.2(16) . . . . ?
Sr1 N3 C30 C31 53.3(14) . . . . ?
Nb2 O12 C31 C30 145.2(10) . . . . ?
Sr1 O12 C31 C30 16.6(17) . . . . ?
Nb2 O12 C31 C32' -77.1(17) . . . . ?
Sr1 O12 C31 C32' 154.4(11) . . . . ?
Nb2 O12 C31 C32 -115(3) . . . . ?
Sr1 O12 C31 C32 117(2) . . . . ?
N3 C30 C31 O12 -50.3(19) . . . . ?
N3 C30 C31 C32' 170.1(14) . . . . ?
N3 C30 C31 C32 -151(2) . . . . ?
O12 C31 C32 N4 174(4) . . . . ?
C30 C31 C32 N4 -72(5) . . . . ?
C32' C31 C32 N4 47(3) . . . . ?
C31 C32 N4 C33 -49(7) . . . . ?
C31 C32 N4 C34 -172(4) . . . . ?
O12 C31 C32' N4' -70.4(19) . . . . ?
C30 C31 C32' N4' 66.7(19) . . . . ?
C32 C31 C32' N4' -4(3) . . . . ?
C31 C32' N4' C34' 98(2) . . . . ?
C31 C32' N4' C33' -144(2) . . . . ?
